data_2232683
loop_
_publ_author_name
'Wang, Hong-Wei'
'Liu, Wan-Lan'
'Feng, Yu-Quan'

_publ_section_title
;
 Bis[bis(2,2'-bipyridine-\k^2^<i>N</i>,<i>N</i>')chloridocopper(II)]
 bis(\m-2,6-pyridinedicarboxylato)-\k^4^<i>O</i>^2^,<i>N</i>,<i>O</i>^6^:<i>O</i>^6^;\k^4^<i>O</i>^2^:<i>O</i>^2^,<i>N</i>,<i>O</i>^6^-bis[aquadichloridobismuthate(III)]
 pentahydrate
;
_journal_coeditor_code GK2419
_journal_issue 12
_journal_name_full 'Acta Crystallographica Section E'
_journal_page_first m1651
_journal_paper_doi 10.1107/S1600536811045259
_journal_volume 67
_journal_year 2011
_chemical_formula_iupac '[Cu Cl (C10 H8 N2)2]2 [Bi2 Cl4 (C7 H3 N O4)2 (H2 O)2], 5H2 O'
_chemical_formula_moiety '2(C20 H16 Cl Cu N4 +),C14 H10 Bi2 Cl4 N2 O10 2-, 5(H2 O)'
_chemical_formula_sum 'C54 H52 Bi2 Cl6 Cu2 N10 O15'
_chemical_formula_weight 1838.72
_chemical_name_systematic
;
Bis[bis(2,2'-bipyridine-\k^2^<i>N</i>,<i>N</i>')chloridocopper(II)]
bis(\m-2,6-pyridinedicarboxylato)-
\k^4^<i>O</i>^2^,<i>N</i>,<i>O</i>^6^:<i>O</i>^6^;
\k^4^<i>O</i>^2^:<i>O</i>^2^,<i>N</i>,<i>O</i>^6^-
bis[aquadichloridobismuthate(III)] pentahydrate
;
_space_group_IT_number 15
_symmetry_cell_setting monoclinic
_symmetry_space_group_name_Hall '-C 2yc'
_symmetry_space_group_name_H-M 'C 1 2/c 1'
_atom_sites_solution_hydrogens geom
_atom_sites_solution_primary direct
_atom_sites_solution_secondary difmap
_audit_creation_method SHELXL-97
_cell_angle_alpha 90.00
_cell_angle_beta 110.130(4)
_cell_angle_gamma 90.00
_cell_formula_units_Z 4
_cell_length_a 22.880(6)
_cell_length_b 22.044(6)
_cell_length_c 13.628(4)
_cell_measurement_reflns_used 8126
_cell_measurement_temperature 296(2)
_cell_measurement_theta_max 28.07
_cell_measurement_theta_min 2.44
_cell_volume 6454(3)
_computing_cell_refinement 'SAINT (Bruker, 2008)'
_computing_data_collection 'APEX2 (Bruker, 2008)'
_computing_data_reduction 'SAINT (Bruker, 2008)'
_computing_molecular_graphics 'SHELXTL (Sheldrick, 2008)'
_computing_publication_material 'SHELXTL (Sheldrick, 2008)'
_computing_structure_refinement 'SHELXL97 (Sheldrick, 2008)'
_computing_structure_solution 'SHELXS97 (Sheldrick, 2008)'
_diffrn_ambient_temperature 296(2)
_diffrn_measured_fraction_theta_full 0.998
_diffrn_measured_fraction_theta_max 0.998
_diffrn_measurement_device_type 'Bruker APEXII CCD'
_diffrn_measurement_method '\f and \w scans'
_diffrn_radiation_monochromator graphite
_diffrn_radiation_source 'fine-focus sealed tube'
_diffrn_radiation_type MoK\a
_diffrn_radiation_wavelength 0.71073
_diffrn_reflns_av_R_equivalents 0.0254
_diffrn_reflns_av_sigmaI/netI 0.0302
_diffrn_reflns_limit_h_max 23
_diffrn_reflns_limit_h_min -27
_diffrn_reflns_limit_k_max 26
_diffrn_reflns_limit_k_min -26
_diffrn_reflns_limit_l_max 14
_diffrn_reflns_limit_l_min -16
_diffrn_reflns_number 16290
_diffrn_reflns_theta_full 25.00
_diffrn_reflns_theta_max 25.00
_diffrn_reflns_theta_min 1.80
_exptl_absorpt_coefficient_mu 6.406
_exptl_absorpt_correction_T_max 0.447
_exptl_absorpt_correction_T_min 0.392
_exptl_absorpt_correction_type multi-scan
_exptl_absorpt_process_details '(SADABS; Bruker, 2008)'
_exptl_crystal_colour blue
_exptl_crystal_density_diffrn 1.882
_exptl_crystal_density_method 'not measured'
_exptl_crystal_description block
_exptl_crystal_F_000 3528
_exptl_crystal_size_max 0.18
_exptl_crystal_size_mid 0.16
_exptl_crystal_size_min 0.15
_refine_diff_density_max 0.877
_refine_diff_density_min -0.742
_refine_ls_extinction_method none
_refine_ls_goodness_of_fit_ref 1.036
_refine_ls_hydrogen_treatment mixed
_refine_ls_matrix_type full
_refine_ls_number_parameters 408
_refine_ls_number_reflns 5684
_refine_ls_number_restraints 3
_refine_ls_restrained_S_all 1.036
_refine_ls_R_factor_all 0.0313
_refine_ls_R_factor_gt 0.0248
_refine_ls_shift/su_max 0.002
_refine_ls_shift/su_mean 0.000
_refine_ls_structure_factor_coef Fsqd
_refine_ls_weighting_details 'calc w=1/[\s^2^(Fo^2^)+(0.0312P)^2^+11.1454P] where P=(Fo^2^+2Fc^2^)/3'
_refine_ls_weighting_scheme calc
_refine_ls_wR_factor_gt 0.0598
_refine_ls_wR_factor_ref 0.0631
_reflns_number_gt 4963
_reflns_number_total 5684
_reflns_threshold_expression I>2sigma(I)
_cod_data_source_file gk2419.cif
_cod_data_source_block I
_cod_depositor_comments
;
 Marking attached hydrogen atoms.

 Antanas Vaitkus,
 2017-08-07
;
_cod_original_sg_symbol_H-M 'C 2/c'
_cod_database_code 2232683
_cod_database_fobs_code 2232683

loop_
_symmetry_equiv_pos_as_xyz
'x, y, z'
'-x, y, -z+1/2'
'x+1/2, y+1/2, z'
'-x+1/2, y+1/2, -z+1/2'
'-x, -y, -z'
'x, -y, z-1/2'
'-x+1/2, -y+1/2, -z'
'x+1/2, -y+1/2, z-1/2'

loop_
_atom_site_type_symbol
_atom_site_label
_atom_site_fract_x
_atom_site_fract_y
_atom_site_fract_z
_atom_site_U_iso_or_equiv
_atom_site_adp_type
_atom_site_calc_flag
_atom_site_refinement_flags
_atom_site_occupancy
_atom_site_symmetry_multiplicity
_atom_site_attached_hydrogens
Bi Bi1 0.025844(6) 0.242343(7) 0.610971(11) 0.02982(6) Uani d . 1 1 0
C C1 0.12686(18) 0.23152(18) 0.8542(3) 0.0326(9) Uani d . 1 1 0
C C2 0.16677(19) 0.24402(17) 0.7868(3) 0.0327(9) Uani d . 1 1 0
C C3 0.23102(19) 0.25200(18) 0.8283(4) 0.0402(10) Uani d . 1 1 0
H H3A 0.2521 0.2502 0.9000 0.048 Uiso calc R 1 1 0
C C4 0.2625(2) 0.2627(2) 0.7598(4) 0.0526(13) Uani d . 1 1 0
H H4A 0.3055 0.2683 0.7856 0.063 Uiso calc R 1 1 0
C C5 0.2309(2) 0.2652(2) 0.6536(4) 0.0457(11) Uani d . 1 1 0
H H5A 0.2522 0.2712 0.6073 0.055 Uiso calc R 1 1 0
C C6 0.16695(18) 0.25867(17) 0.6173(3) 0.0321(9) Uani d . 1 1 0
C C7 0.1267(2) 0.26348(19) 0.5032(4) 0.0379(10) Uani d . 1 1 0
C C8 0.1129(2) 0.0957(2) 0.1789(4) 0.0517(12) Uani d . 1 1 0
H H8A 0.0951 0.0875 0.1079 0.062 Uiso calc R 1 1 0
C C9 0.0795(2) 0.1308(2) 0.2266(4) 0.0578(13) Uani d . 1 1 0
H H9A 0.0403 0.1458 0.1883 0.069 Uiso calc R 1 1 0
C C10 0.1061(3) 0.1424(2) 0.3317(5) 0.0612(14) Uani d . 1 1 0
H H10A 0.0845 0.1646 0.3663 0.073 Uiso calc R 1 1 0
C C11 0.1655(2) 0.1207(2) 0.3858(4) 0.0525(12) Uani d . 1 1 0
H H11A 0.1842 0.1287 0.4567 0.063 Uiso calc R 1 1 0
C C12 0.1965(2) 0.08714(19) 0.3336(4) 0.0416(10) Uani d . 1 1 0
C C13 0.2607(2) 0.0635(2) 0.3840(3) 0.0413(10) Uani d . 1 1 0
C C14 0.2988(2) 0.0786(2) 0.4839(4) 0.0592(13) Uani d . 1 1 0
H H14A 0.2846 0.1048 0.5242 0.071 Uiso calc R 1 1 0
C C15 0.3586(2) 0.0543(3) 0.5239(4) 0.0638(14) Uani d . 1 1 0
H H15A 0.3848 0.0646 0.5907 0.077 Uiso calc R 1 1 0
C C16 0.3783(2) 0.0150(2) 0.4636(4) 0.0610(14) Uani d . 1 1 0
H H16A 0.4180 -0.0019 0.4889 0.073 Uiso calc R 1 1 0
C C17 0.3379(2) 0.0010(2) 0.3640(4) 0.0538(12) Uani d . 1 1 0
H H17A 0.3510 -0.0259 0.3232 0.065 Uiso calc R 1 1 0
C C18 0.1123(2) -0.0074(2) -0.0053(4) 0.0475(11) Uani d . 1 1 0
H H18A 0.1014 -0.0336 0.0390 0.057 Uiso calc R 1 1 0
C C19 0.0703(2) 0.0024(2) -0.1038(4) 0.0530(12) Uani d . 1 1 0
H H19A 0.0315 -0.0163 -0.1256 0.064 Uiso calc R 1 1 0
C C20 0.0872(2) 0.0408(2) -0.1695(4) 0.0538(12) Uani d . 1 1 0
H H20A 0.0595 0.0486 -0.2364 0.065 Uiso calc R 1 1 0
C C21 0.1451(2) 0.0674(2) -0.1356(4) 0.0461(11) Uani d . 1 1 0
H H21A 0.1572 0.0926 -0.1799 0.055 Uiso calc R 1 1 0
C C22 0.18524(18) 0.05626(17) -0.0343(3) 0.0349(9) Uani d . 1 1 0
C C23 0.24907(18) 0.08145(18) 0.0105(3) 0.0367(10) Uani d . 1 1 0
C C24 0.2784(2) 0.1136(2) -0.0478(4) 0.0468(11) Uani d . 1 1 0
H H24A 0.2573 0.1218 -0.1181 0.056 Uiso calc R 1 1 0
C C25 0.3389(2) 0.1332(2) 0.0002(4) 0.0553(13) Uani d . 1 1 0
H H25A 0.3594 0.1540 -0.0378 0.066 Uiso calc R 1 1 0
C C26 0.3683(2) 0.1215(2) 0.1044(4) 0.0535(12) Uani d . 1 1 0
H H26A 0.4089 0.1346 0.1385 0.064 Uiso calc R 1 1 0
C C27 0.3365(2) 0.0900(2) 0.1577(4) 0.0488(11) Uani d . 1 1 0
H H27A 0.3565 0.0826 0.2286 0.059 Uiso calc R 1 1 0
Cl Cl1 0.03209(6) 0.36683(7) 0.61824(12) 0.0693(4) Uani d . 1 1 0
Cl Cl2 0.03436(7) 0.12583(6) 0.58147(13) 0.0695(4) Uani d . 1 1 0
Cl Cl3 0.22828(6) -0.08940(5) 0.17806(10) 0.0560(3) Uani d . 1 1 0
Cu Cu1 0.22536(2) 0.01472(2) 0.17652(4) 0.04341(14) Uani d . 1 1 0
N N1 0.13659(14) 0.24776(13) 0.6839(3) 0.0299(7) Uani d . 1 1 0
N N2 0.16967(16) 0.07324(16) 0.2309(3) 0.0413(8) Uani d . 1 1 0
N N3 0.28081(16) 0.02474(16) 0.3248(3) 0.0440(9) Uani d . 1 1 0
N N4 0.16815(15) 0.01917(15) 0.0295(3) 0.0386(8) Uani d . 1 1 0
N N5 0.27864(15) 0.06980(15) 0.1128(3) 0.0390(8) Uani d . 1 1 0
O O1 0.06762(13) 0.23135(14) 0.8042(2) 0.0413(7) Uani d . 1 1 0
O O2 0.15260(13) 0.22296(15) 0.9484(2) 0.0471(7) Uani d . 1 1 0
O O3 0.06808(14) 0.25476(14) 0.4818(2) 0.0455(8) Uani d . 1 1 0
O O4 0.15195(14) 0.27517(16) 0.4391(2) 0.0516(8) Uani d . 1 1 0
O O5 -0.06953(17) 0.2428(2) 0.4468(3) 0.0731(12) Uani d D 1 1 0
O O1W 0.0000 0.5052(4) 0.7500 0.173(4) Uani d S 1 2 2
H H1 -0.073(5) 0.257(5) 0.389(4) 0.208 Uiso d D 1 1 0
H H2 -0.103(3) 0.233(5) 0.454(9) 0.208 Uiso d D 1 1 0
O O3W -0.0652(3) 0.2915(3) 0.2650(4) 0.151(3) Uani d . 1 1 2
O O2W 0.4613(3) -0.0920(3) 0.3689(4) 0.1270(19) Uani d . 1 1 2

loop_
_atom_site_aniso_label
_atom_site_aniso_U_11
_atom_site_aniso_U_22
_atom_site_aniso_U_33
_atom_site_aniso_U_12
_atom_site_aniso_U_13
_atom_site_aniso_U_23
Bi1 0.02219(9) 0.04836(10) 0.01923(9) 0.00043(6) 0.00754(6) -0.00092(6)
C1 0.028(2) 0.044(2) 0.025(2) 0.0032(17) 0.0069(17) -0.0018(17)
C2 0.029(2) 0.038(2) 0.029(2) 0.0015(15) 0.0080(18) -0.0032(17)
C3 0.027(2) 0.057(3) 0.032(3) -0.0022(17) 0.0046(18) -0.0015(19)
C4 0.022(2) 0.083(3) 0.047(3) -0.005(2) 0.004(2) 0.007(2)
C5 0.034(2) 0.064(3) 0.045(3) -0.005(2) 0.021(2) 0.002(2)
C6 0.028(2) 0.042(2) 0.028(2) -0.0020(16) 0.0118(18) -0.0032(17)
C7 0.037(2) 0.049(2) 0.032(2) -0.0020(18) 0.018(2) -0.0033(19)
C8 0.055(3) 0.054(3) 0.044(3) 0.006(2) 0.014(2) 0.003(2)
C9 0.053(3) 0.059(3) 0.063(4) 0.001(2) 0.022(3) 0.002(3)
C10 0.069(4) 0.059(3) 0.067(4) 0.000(3) 0.039(3) -0.008(3)
C11 0.064(3) 0.051(3) 0.046(3) -0.012(2) 0.023(2) -0.009(2)
C12 0.047(3) 0.040(2) 0.039(3) -0.0089(19) 0.017(2) 0.002(2)
C13 0.049(3) 0.046(2) 0.030(2) -0.012(2) 0.015(2) 0.0052(19)
C14 0.063(3) 0.079(4) 0.035(3) -0.017(3) 0.016(2) -0.009(3)
C15 0.059(3) 0.089(4) 0.035(3) -0.017(3) 0.006(3) -0.002(3)
C16 0.048(3) 0.073(4) 0.051(3) -0.005(2) 0.002(2) 0.014(3)
C17 0.053(3) 0.060(3) 0.046(3) 0.004(2) 0.013(2) 0.008(2)
C18 0.043(3) 0.055(3) 0.041(3) -0.008(2) 0.011(2) 0.005(2)
C19 0.038(2) 0.062(3) 0.052(3) -0.003(2) 0.007(2) -0.003(2)
C20 0.046(3) 0.067(3) 0.037(3) 0.007(2) -0.001(2) -0.001(2)
C21 0.052(3) 0.049(3) 0.037(3) 0.005(2) 0.016(2) 0.006(2)
C22 0.040(2) 0.035(2) 0.032(2) 0.0012(17) 0.0138(18) -0.0058(18)
C23 0.045(3) 0.033(2) 0.036(3) 0.0007(17) 0.020(2) -0.0029(18)
C24 0.060(3) 0.046(3) 0.038(3) -0.008(2) 0.021(2) -0.003(2)
C25 0.067(3) 0.048(3) 0.061(4) -0.019(2) 0.036(3) -0.009(2)
C26 0.049(3) 0.052(3) 0.060(4) -0.015(2) 0.019(3) -0.009(2)
C27 0.047(3) 0.054(3) 0.041(3) -0.005(2) 0.009(2) -0.003(2)
Cl1 0.0662(9) 0.0669(8) 0.0728(10) -0.0064(6) 0.0214(7) -0.0097(7)
Cl2 0.0781(9) 0.0537(7) 0.0808(10) 0.0080(6) 0.0326(8) 0.0003(7)
Cl3 0.0835(9) 0.0496(6) 0.0356(6) 0.0040(6) 0.0213(6) 0.0012(5)
Cu1 0.0458(3) 0.0514(3) 0.0292(3) -0.0035(2) 0.0081(2) 0.0028(2)
N1 0.0232(16) 0.0408(19) 0.0261(19) 0.0002(12) 0.0092(14) -0.0019(14)
N2 0.045(2) 0.046(2) 0.034(2) -0.0004(16) 0.0153(17) 0.0033(16)
N3 0.044(2) 0.050(2) 0.033(2) -0.0016(17) 0.0084(17) 0.0047(17)
N4 0.0390(19) 0.044(2) 0.031(2) -0.0048(15) 0.0089(15) -0.0021(16)
N5 0.0378(19) 0.046(2) 0.031(2) -0.0052(15) 0.0085(16) -0.0026(16)
O1 0.0284(15) 0.070(2) 0.0261(16) 0.0004(13) 0.0101(12) 0.0002(14)
O2 0.0369(16) 0.077(2) 0.0258(17) 0.0039(15) 0.0083(13) 0.0036(15)
O3 0.0317(16) 0.080(2) 0.0268(17) -0.0045(13) 0.0126(13) -0.0020(14)
O4 0.0481(18) 0.082(2) 0.0329(18) -0.0098(16) 0.0247(15) -0.0006(17)
O5 0.036(2) 0.143(4) 0.032(2) 0.0002(19) 0.0021(16) 0.001(2)
O1W 0.187(9) 0.111(6) 0.191(11) 0.000 0.026(8) 0.000
O3W 0.221(6) 0.136(5) 0.053(3) -0.077(5) -0.009(4) 0.012(3)
O2W 0.149(5) 0.119(4) 0.110(5) 0.006(4) 0.040(4) -0.011(3)

loop_
_atom_type_symbol
_atom_type_description
_atom_type_scat_dispersion_real
_atom_type_scat_dispersion_imag
_atom_type_scat_source
C C 0.0033 0.0016 'International Tables Vol C Tables 4.2.6.8 and 6.1.1.4'
H H 0.0000 0.0000 'International Tables Vol C Tables 4.2.6.8 and 6.1.1.4'
N N 0.0061 0.0033 'International Tables Vol C Tables 4.2.6.8 and 6.1.1.4'
O O 0.0106 0.0060 'International Tables Vol C Tables 4.2.6.8 and 6.1.1.4'
Cl Cl 0.1484 0.1585 'International Tables Vol C Tables 4.2.6.8 and 6.1.1.4'
Cu Cu 0.3201 1.2651 'International Tables Vol C Tables 4.2.6.8 and 6.1.1.4'
Bi Bi -4.1077 10.2566 'International Tables Vol C Tables 4.2.6.8 and 6.1.1.4'

loop_
_geom_angle_atom_site_label_1
_geom_angle_atom_site_label_2
_geom_angle_atom_site_label_3
_geom_angle
O3 Bi1 N1 69.30(11)
O3 Bi1 O1 135.54(10)
N1 Bi1 O1 66.26(10)
O3 Bi1 O5 77.55(13)
N1 Bi1 O5 146.83(13)
O1 Bi1 O5 146.85(12)
O3 Bi1 Cl2 85.76(8)
N1 Bi1 Cl2 89.34(8)
O1 Bi1 Cl2 92.60(8)
O5 Bi1 Cl2 87.41(12)
O3 Bi1 Cl1 83.01(8)
N1 Bi1 Cl1 84.28(8)
O1 Bi1 Cl1 93.61(8)
O5 Bi1 Cl1 92.67(12)
Cl2 Bi1 Cl1 168.47(5)
O2 C1 O1 126.1(4)
O2 C1 C2 119.0(3)
O1 C1 C2 114.9(4)
N1 C2 C3 120.7(4)
N1 C2 C1 116.3(3)
C3 C2 C1 123.0(4)
C4 C3 C2 118.1(4)
C4 C3 H3A 121.0
C2 C3 H3A 121.0
C5 C4 C3 120.5(4)
C5 C4 H4A 119.7
C3 C4 H4A 119.7
C6 C5 C4 118.7(4)
C6 C5 H5A 120.6
C4 C5 H5A 120.6
N1 C6 C5 120.5(4)
N1 C6 C7 115.7(3)
C5 C6 C7 123.8(4)
O4 C7 O3 125.5(4)
O4 C7 C6 118.4(4)
O3 C7 C6 116.1(4)
N2 C8 C9 123.0(5)
N2 C8 H8A 118.5
C9 C8 H8A 118.5
C10 C9 C8 118.2(5)
C10 C9 H9A 120.9
C8 C9 H9A 120.9
C9 C10 C11 119.2(5)
C9 C10 H10A 120.4
C11 C10 H10A 120.4
C12 C11 C10 119.7(5)
C12 C11 H11A 120.2
C10 C11 H11A 120.2
N2 C12 C11 121.4(4)
N2 C12 C13 115.1(4)
C11 C12 C13 123.5(4)
N3 C13 C14 120.6(4)
N3 C13 C12 115.4(4)
C14 C13 C12 124.0(4)
C13 C14 C15 119.7(5)
C13 C14 H14A 120.1
C15 C14 H14A 120.1
C16 C15 C14 119.2(5)
C16 C15 H15A 120.4
C14 C15 H15A 120.4
C15 C16 C17 118.6(5)
C15 C16 H16A 120.7
C17 C16 H16A 120.7
N3 C17 C16 122.3(5)
N3 C17 H17A 118.9
C16 C17 H17A 118.9
N4 C18 C19 122.7(4)
N4 C18 H18A 118.6
C19 C18 H18A 118.6
C18 C19 C20 118.2(4)
C18 C19 H19A 120.9
C20 C19 H19A 120.9
C19 C20 C21 119.8(4)
C19 C20 H20A 120.1
C21 C20 H20A 120.1
C20 C21 C22 119.2(4)
C20 C21 H21A 120.4
C22 C21 H21A 120.4
N4 C22 C21 120.6(4)
N4 C22 C23 115.2(4)
C21 C22 C23 124.2(4)
N5 C23 C24 121.1(4)
N5 C23 C22 115.3(3)
C24 C23 C22 123.6(4)
C25 C24 C23 119.3(4)
C25 C24 H24A 120.4
C23 C24 H24A 120.4
C26 C25 C24 119.2(4)
C26 C25 H25A 120.4
C24 C25 H25A 120.4
C25 C26 C27 118.6(4)
C25 C26 H26A 120.7
C27 C26 H26A 120.7
N5 C27 C26 123.3(5)
N5 C27 H27A 118.4
C26 C27 H27A 118.4
N4 Cu1 N3 170.69(14)
N4 Cu1 N5 80.20(13)
N3 Cu1 N5 95.56(14)
N4 Cu1 N2 93.21(14)
N3 Cu1 N2 80.07(15)
N5 Cu1 N2 107.23(14)
N4 Cu1 Cl3 93.77(10)
N3 Cu1 Cl3 95.46(11)
N5 Cu1 Cl3 124.09(10)
N2 Cu1 Cl3 128.65(10)
C2 N1 C6 121.4(3)
C2 N1 Bi1 121.7(3)
C6 N1 Bi1 116.8(3)
C8 N2 C12 118.3(4)
C8 N2 Cu1 129.0(3)
C12 N2 Cu1 112.6(3)
C17 N3 C13 119.5(4)
C17 N3 Cu1 123.7(3)
C13 N3 Cu1 116.4(3)
C18 N4 C22 119.4(4)
C18 N4 Cu1 123.7(3)
C22 N4 Cu1 116.5(3)
C27 N5 C23 118.5(4)
C27 N5 Cu1 129.0(3)
C23 N5 Cu1 112.3(3)
C1 O1 Bi1 120.7(2)
C7 O3 Bi1 121.7(3)
Bi1 O5 H1 128(8)
Bi1 O5 H2 117(8)
H1 O5 H2 114(5)

loop_
_geom_bond_atom_site_label_1
_geom_bond_atom_site_label_2
_geom_bond_distance
_geom_bond_publ_flag
Bi1 O3 2.297(3) y
Bi1 N1 2.385(3) y
Bi1 O1 2.485(3) y
Bi1 O5 2.531(4) y
Bi1 Cl2 2.6174(15) y
Bi1 Cl1 2.7479(16) y
C1 O2 1.229(5) ?
C1 O1 1.290(5) ?
C1 C2 1.527(6) ?
C2 N1 1.335(5) ?
C2 C3 1.393(6) ?
C3 C4 1.382(7) ?
C3 H3A 0.9300 ?
C4 C5 1.379(7) ?
C4 H4A 0.9300 ?
C5 C6 1.382(6) ?
C5 H5A 0.9300 ?
C6 N1 1.341(5) ?
C6 C7 1.515(6) ?
C7 O4 1.229(5) ?
C7 O3 1.285(5) ?
C8 N2 1.341(6) ?
C8 C9 1.395(7) ?
C8 H8A 0.9300 ?
C9 C10 1.374(7) ?
C9 H9A 0.9300 ?
C10 C11 1.390(7) ?
C10 H10A 0.9300 ?
C11 C12 1.380(6) ?
C11 H11A 0.9300 ?
C12 N2 1.355(6) ?
C12 C13 1.485(6) ?
C13 N3 1.360(6) ?
C13 C14 1.380(6) ?
C14 C15 1.393(7) ?
C14 H14A 0.9300 ?
C15 C16 1.373(8) ?
C15 H15A 0.9300 ?
C16 C17 1.390(7) ?
C16 H16A 0.9300 ?
C17 N3 1.336(5) ?
C17 H17A 0.9300 ?
C18 N4 1.336(5) ?
C18 C19 1.372(6) ?
C18 H18A 0.9300 ?
C19 C20 1.380(7) ?
C19 H19A 0.9300 ?
C20 C21 1.375(6) ?
C20 H20A 0.9300 ?
C21 C22 1.392(6) ?
C21 H21A 0.9300 ?
C22 N4 1.347(5) ?
C22 C23 1.483(5) ?
C23 N5 1.349(5) ?
C23 C24 1.396(6) ?
C24 C25 1.381(6) ?
C24 H24A 0.9300 ?
C25 C26 1.371(7) ?
C25 H25A 0.9300 ?
C26 C27 1.381(6) ?
C26 H26A 0.9300 ?
C27 N5 1.329(5) ?
C27 H27A 0.9300 ?
Cl3 Cu1 2.2962(14) y
Cu1 N4 1.983(3) y
Cu1 N3 1.994(4) y
Cu1 N5 2.107(3) y
Cu1 N2 2.118(4) y
O5 H1 0.83(2) ?
O5 H2 0.83(2) ?

loop_
_geom_hbond_atom_site_label_D
_geom_hbond_atom_site_label_H
_geom_hbond_atom_site_label_A
_geom_hbond_site_symmetry_A
_geom_hbond_distance_DH
_geom_hbond_distance_HA
_geom_hbond_distance_DA
_geom_hbond_angle_DHA
O5 H1 O3W . 0.83(2) 1.92(3) 2.733(7) 169(11)
O5 H2 O2 2_556 0.83(2) 2.04(6) 2.777(5) 147(10)
